data_1515367
loop_
_publ_author_name
'Busschaert, Nathalie'
'Bradberry, Samuel J.'
'Wenzel, Marco'
'Haynes, Cally J. E.'
'Hiscock, Jennifer R.'
'Kirby, Isabelle L.'
'Karagiannidis, Louise E.'
'Moore, Stephen J.'
'Wells, Neil J.'
'Herniman, Julie'
'Langley, G. John'
'Horton, Peter N.'
'Light, Mark E.'
'Marques, Igor'
'Costa, Paulo J.'
'F\'elix, V\'itor'
'Frey, Jeremy G.'
'Gale, Philip A.'

_publ_section_title
;
 Towards predictable transmembrane transport: QSAR analysis of anion
 binding and transport
;
_journal_issue 8
_journal_name_full 'Chemical Science'
_journal_page_first 3036
_journal_paper_doi 10.1039/c3sc51023a
_journal_volume 4
_journal_year 2013
_chemical_compound_source
;
Nathalie Busschaert
Samuel J. Bradberry
;
_chemical_formula_moiety 'C13 H19 F N2 S'
_chemical_formula_sum 'C13 H19 F N2 S'
_chemical_formula_weight 254.36
_chemical_name_systematic
;
?
;
_space_group_IT_number 29
_symmetry_cell_setting orthorhombic
_symmetry_space_group_name_Hall 'P 2c -2ac'
_symmetry_space_group_name_H-M 'P c a 21'
_atom_sites_solution_hydrogens geom
_atom_sites_solution_primary direct
_atom_sites_solution_secondary difmap
_audit_creation_method SHELXL-97
_cell_angle_alpha 90.00
_cell_angle_beta 90.00
_cell_angle_gamma 90.00
_cell_formula_units_Z 8
_cell_length_a 17.405(12)
_cell_length_b 8.732(6)
_cell_length_c 17.612(12)
_cell_measurement_reflns_used 6838
_cell_measurement_temperature 100(2)
_cell_measurement_theta_max 31.4
_cell_measurement_theta_min 2.3
_cell_volume 2677(3)
_computing_cell_refinement
;
CrystalClear-SM Expert 2.0 r7 (Rigaku, 2011)
;
_computing_data_collection
;
CrystalClear-SM Expert 2.0 r7 (Rigaku, 2011)
;
_computing_data_reduction
;
CrystalClear-SM Expert 2.0 r7 (Rigaku, 2011)
;
_computing_publication_material 'WINGX (Farrugia, 1998)'
_computing_structure_refinement 'SHELXL-97 (Sheldrick, 2008)'
_computing_structure_solution 'SHELXS-97 (Sheldrick, 1997)'
_diffrn_ambient_temperature 100(2)
_diffrn_detector 'CCD plate'
_diffrn_detector_area_resol_mean 28.5714
_diffrn_detector_type 'Rigaku HG Saturn724+ (2x2 bin mode)'
_diffrn_measured_fraction_theta_full 0.998
_diffrn_measured_fraction_theta_max 0.998
_diffrn_measurement_device 'four-circle \k diffractometer'
_diffrn_measurement_device_type 'Rigaku AFC12 (Left)'
_diffrn_measurement_method 'profile data from \w-scans'
_diffrn_measurement_specimen_support 'MiTeGen micromount'
_diffrn_radiation_collimation 'Confocal mirrors, HF Varimax '
_diffrn_radiation_type MoK\a
_diffrn_radiation_wavelength 0.71075
_diffrn_reflns_av_R_equivalents 0.1075
_diffrn_reflns_av_sigmaI/netI 0.1049
_diffrn_reflns_limit_h_max 20
_diffrn_reflns_limit_h_min -20
_diffrn_reflns_limit_k_max 10
_diffrn_reflns_limit_k_min -9
_diffrn_reflns_limit_l_max 20
_diffrn_reflns_limit_l_min -20
_diffrn_reflns_number 19097
_diffrn_reflns_theta_full 25.03
_diffrn_reflns_theta_max 25.03
_diffrn_reflns_theta_min 3.29
_diffrn_source 'Rotating Anode'
_diffrn_source_current 55.0
_diffrn_source_power 2.475
_diffrn_source_voltage 45.0
_exptl_absorpt_coefficient_mu 0.234
_exptl_absorpt_correction_T_max 0.9977
_exptl_absorpt_correction_T_min 0.8819
_exptl_absorpt_correction_type multi-scan
_exptl_absorpt_process_details
;
Jacobson, R. (1998). REQAB. Private communication to the
Rigaku Corporation, Tokyo, Japan.
;
_exptl_crystal_colour colorless
_exptl_crystal_density_diffrn 1.262
_exptl_crystal_density_method 'not measured'
_exptl_crystal_description plate
_exptl_crystal_F_000 1088
_exptl_crystal_size_max 0.55
_exptl_crystal_size_mid 0.50
_exptl_crystal_size_min 0.01
_refine_diff_density_max 0.416
_refine_diff_density_min -0.293
_refine_diff_density_rms 0.065
_refine_ls_abs_structure_details 'Flack H D (1983), Acta Cryst. A39, 876-881'
_refine_ls_abs_structure_Flack 0.24(12)
_refine_ls_extinction_method none
_refine_ls_goodness_of_fit_ref 1.099
_refine_ls_hydrogen_treatment constr
_refine_ls_matrix_type full
_refine_ls_number_parameters 307
_refine_ls_number_reflns 4720
_refine_ls_number_restraints 1
_refine_ls_restrained_S_all 1.099
_refine_ls_R_factor_all 0.0822
_refine_ls_R_factor_gt 0.0693
_refine_ls_shift/su_max 0.000
_refine_ls_shift/su_mean 0.000
_refine_ls_structure_factor_coef Fsqd
_refine_ls_weighting_details 'calc w=1/[\s^2^(Fo^2^)+(0.0430P)^2^+0.4468P] where P=(Fo^2^+2Fc^2^)/3'
_refine_ls_weighting_scheme calc
_refine_ls_wR_factor_gt 0.1303
_refine_ls_wR_factor_ref 0.1367
_reflns_number_gt 4121
_reflns_number_total 4720
_reflns_threshold_expression >2\s(I)
_cod_data_source_file c3sc51023a.cif
_cod_data_source_block p-F
_cod_database_code 1515367

loop_
_symmetry_equiv_pos_as_xyz
'x, y, z'
'-x, -y, z+1/2'
'-x+1/2, y, z+1/2'
'x+1/2, -y, z'

loop_
_atom_site_label
_atom_site_type_symbol
_atom_site_fract_x
_atom_site_fract_y
_atom_site_fract_z
_atom_site_U_iso_or_equiv
_atom_site_adp_type
_atom_site_occupancy
_atom_site_symmetry_multiplicity
_atom_site_calc_flag
_atom_site_refinement_flags
C1 C 1.0974(3) 0.3992(6) 1.0273(3) 0.0278(13) Uani 1 1 d .
C2 C 1.0374(3) 0.4877(6) 1.0539(3) 0.0232(12) Uani 1 1 d .
H2A H 1.0349 0.5179 1.1057 0.028 Uiso 1 1 calc R
C3 C 0.9809(3) 0.5311(5) 1.0027(3) 0.0212(11) Uani 1 1 d .
H3A H 0.9381 0.5892 1.0197 0.025 Uiso 1 1 calc R
C4 C 0.9866(3) 0.4897(5) 0.9256(3) 0.0178(10) Uani 1 1 d .
C5 C 1.0504(3) 0.4076(5) 0.9000(3) 0.0224(12) Uani 1 1 d .
H5 H 1.0559 0.3844 0.8476 0.027 Uiso 1 1 calc R
C6 C 1.1060(3) 0.3598(5) 0.9521(3) 0.0237(12) Uani 1 1 d .
H6 H 1.1490 0.3012 0.9359 0.028 Uiso 1 1 calc R
C7 C 0.8944(3) 0.4828(5) 0.8147(3) 0.0162(10) Uani 1 1 d .
C8 C 0.7791(3) 0.5122(5) 0.7310(3) 0.0190(11) Uani 1 1 d .
H8A H 0.8068 0.4464 0.6943 0.023 Uiso 1 1 calc R
H8B H 0.7600 0.6032 0.7033 0.023 Uiso 1 1 calc R
C9 C 0.7111(3) 0.4241(5) 0.7635(3) 0.0215(11) Uani 1 1 d .
H9A H 0.7305 0.3362 0.7934 0.026 Uiso 1 1 calc R
H9B H 0.6822 0.4918 0.7983 0.026 Uiso 1 1 calc R
C10 C 0.6576(3) 0.3660(6) 0.7025(3) 0.0285(13) Uani 1 1 d .
H10A H 0.6862 0.2947 0.6691 0.034 Uiso 1 1 calc R
H10B H 0.6405 0.4536 0.6711 0.034 Uiso 1 1 calc R
C11 C 0.5860(3) 0.2826(6) 0.7346(3) 0.0318(13) Uani 1 1 d .
H11A H 0.6025 0.2117 0.7753 0.038 Uiso 1 1 calc R
H11B H 0.5510 0.3591 0.7574 0.038 Uiso 1 1 calc R
C12 C 0.5435(3) 0.1941(6) 0.6752(3) 0.0312(13) Uani 1 1 d .
H12A H 0.5781 0.1159 0.6532 0.037 Uiso 1 1 calc R
H12B H 0.5279 0.2645 0.6339 0.037 Uiso 1 1 calc R
C13 C 0.4708(3) 0.1137(7) 0.7077(4) 0.0428(16) Uani 1 1 d .
H13A H 0.4446 0.0579 0.6670 0.064 Uiso 1 1 calc R
H13B H 0.4360 0.1908 0.7290 0.064 Uiso 1 1 calc R
H13C H 0.4861 0.0417 0.7477 0.064 Uiso 1 1 calc R
C14 C 0.6466(3) 0.8395(5) 0.6748(3) 0.0224(11) Uani 1 1 d .
C15 C 0.7127(3) 0.8961(6) 0.6439(3) 0.0261(12) Uani 1 1 d .
H15 H 0.7218 0.8920 0.5908 0.031 Uiso 1 1 calc R
C16 C 0.7658(3) 0.9597(6) 0.6930(3) 0.0243(12) Uani 1 1 d .
H16 H 0.8119 1.0016 0.6729 0.029 Uiso 1 1 calc R
C17 C 0.7538(3) 0.9641(5) 0.7710(3) 0.0177(10) Uani 1 1 d .
C18 C 0.6852(3) 0.9069(5) 0.8001(3) 0.0182(11) Uani 1 1 d .
H18 H 0.6753 0.9118 0.8530 0.022 Uiso 1 1 calc R
C19 C 0.6311(3) 0.8422(5) 0.7511(3) 0.0238(12) Uani 1 1 d .
H19 H 0.5845 0.8009 0.7703 0.029 Uiso 1 1 calc R
C20 C 0.8429(3) 0.9826(5) 0.8836(2) 0.0145(10) Uani 1 1 d .
C21 C 0.9555(3) 1.0237(5) 0.9680(3) 0.0190(11) Uani 1 1 d .
H21A H 0.9282 0.9607 1.0062 0.023 Uiso 1 1 calc R
H21B H 0.9741 1.1176 0.9936 0.023 Uiso 1 1 calc R
C22 C 1.0236(3) 0.9345(5) 0.9374(3) 0.0187(10) Uani 1 1 d .
H22A H 1.0468 0.9934 0.8952 0.022 Uiso 1 1 calc R
H22B H 1.0048 0.8364 0.9163 0.022 Uiso 1 1 calc R
C23 C 1.0866(3) 0.8997(5) 0.9964(3) 0.0226(11) Uani 1 1 d .
H23A H 1.1103 0.9969 1.0134 0.027 Uiso 1 1 calc R
H23B H 1.0631 0.8497 1.0412 0.027 Uiso 1 1 calc R
C24 C 1.1481(3) 0.7964(5) 0.9637(3) 0.0227(11) Uani 1 1 d .
H24A H 1.1712 0.8477 0.9191 0.027 Uiso 1 1 calc R
H24B H 1.1236 0.7007 0.9457 0.027 Uiso 1 1 calc R
C25 C 1.2127(3) 0.7547(6) 1.0202(3) 0.0292(13) Uani 1 1 d .
H25A H 1.2386 0.8499 1.0369 0.035 Uiso 1 1 calc R
H25B H 1.1897 0.7059 1.0655 0.035 Uiso 1 1 calc R
C26 C 1.2722(3) 0.6471(6) 0.9864(3) 0.0299(13) Uani 1 1 d .
H26A H 1.3115 0.6242 1.0245 0.045 Uiso 1 1 calc R
H26B H 1.2963 0.6959 0.9423 0.045 Uiso 1 1 calc R
H26C H 1.2471 0.5519 0.9705 0.045 Uiso 1 1 calc R
F1 F 1.15257(18) 0.3519(3) 1.07763(16) 0.0389(8) Uani 1 1 d .
F2 F 0.59216(16) 0.7751(3) 0.62796(15) 0.0320(7) Uani 1 1 d .
N1 N 0.9268(2) 0.5452(5) 0.8779(2) 0.0205(10) Uani 1 1 d .
H2 H 0.9066 0.6302 0.8924 0.025 Uiso 1 1 d R
N2 N 0.8324(2) 0.5615(4) 0.7906(2) 0.0202(9) Uani 1 1 d .
H3 H 0.8226 0.6461 0.8136 0.024 Uiso 1 1 d R
N3 N 0.8102(2) 1.0348(5) 0.8175(2) 0.0191(9) Uani 1 1 d .
H3B H 0.8265 1.1247 0.8018 0.023 Uiso 1 1 calc R
N4 N 0.9020(2) 1.0661(4) 0.9070(2) 0.0196(9) Uani 1 1 d .
H4 H 0.9099 1.1542 0.8841 0.023 Uiso 1 1 calc R
S1 S 0.92774(7) 0.32669(13) 0.76799(7) 0.0194(3) Uani 1 1 d .
S2 S 0.80980(7) 0.82662(13) 0.93026(7) 0.0188(3) Uani 1 1 d .

loop_
_atom_site_aniso_label
_atom_site_aniso_U_11
_atom_site_aniso_U_22
_atom_site_aniso_U_33
_atom_site_aniso_U_23
_atom_site_aniso_U_13
_atom_site_aniso_U_12
C1 0.029(3) 0.025(3) 0.029(3) 0.007(2) -0.013(2) -0.005(2)
C2 0.027(3) 0.028(3) 0.015(2) -0.003(2) -0.003(2) -0.001(2)
C3 0.019(3) 0.025(3) 0.019(3) -0.006(2) 0.003(2) -0.006(2)
C4 0.014(3) 0.015(2) 0.024(2) -0.001(2) -0.002(2) -0.0043(19)
C5 0.014(3) 0.030(3) 0.023(3) -0.003(2) 0.001(2) -0.006(2)
C6 0.018(3) 0.020(2) 0.033(3) -0.003(2) -0.010(2) -0.001(2)
C7 0.016(3) 0.015(2) 0.017(2) 0.002(2) 0.007(2) -0.004(2)
C8 0.019(3) 0.017(3) 0.021(3) 0.001(2) -0.001(2) 0.001(2)
C9 0.016(3) 0.020(3) 0.029(3) 0.000(2) -0.001(2) 0.001(2)
C10 0.024(3) 0.030(3) 0.032(3) -0.002(2) 0.001(2) 0.006(2)
C11 0.032(3) 0.030(3) 0.033(3) 0.002(3) -0.002(3) -0.001(3)
C12 0.027(3) 0.029(3) 0.038(3) -0.006(3) -0.009(3) 0.004(2)
C13 0.019(3) 0.048(4) 0.062(4) -0.010(3) -0.005(3) -0.009(3)
C14 0.017(3) 0.021(3) 0.029(3) 0.000(2) -0.015(2) 0.001(2)
C15 0.025(3) 0.029(3) 0.024(3) 0.008(2) 0.003(2) 0.002(2)
C16 0.014(3) 0.031(3) 0.028(3) 0.010(2) 0.005(2) 0.004(2)
C17 0.016(2) 0.020(2) 0.018(2) 0.001(2) 0.000(2) 0.002(2)
C18 0.018(3) 0.018(3) 0.019(2) 0.002(2) -0.001(2) 0.003(2)
C19 0.025(3) 0.018(2) 0.028(3) 0.005(2) -0.004(2) -0.002(2)
C20 0.014(3) 0.013(2) 0.017(2) 0.0008(19) 0.002(2) -0.002(2)
C21 0.015(3) 0.026(3) 0.016(2) -0.002(2) -0.009(2) -0.006(2)
C22 0.019(3) 0.016(2) 0.021(2) -0.002(2) 0.000(2) -0.003(2)
C23 0.021(3) 0.024(3) 0.024(2) -0.001(2) -0.009(2) -0.001(2)
C24 0.020(3) 0.025(3) 0.022(2) 0.004(2) -0.002(2) 0.004(2)
C25 0.024(3) 0.025(3) 0.039(3) 0.000(3) -0.010(2) 0.000(2)
C26 0.025(3) 0.029(3) 0.035(3) 0.002(3) 0.001(2) 0.004(2)
F1 0.041(2) 0.0363(18) 0.0394(19) 0.0022(15) -0.0208(15) 0.0071(15)
F2 0.0305(17) 0.0374(18) 0.0281(16) 0.0039(14) -0.0152(13) -0.0113(14)
N1 0.019(2) 0.018(2) 0.025(2) -0.0038(19) -0.0024(18) 0.0009(17)
N2 0.018(2) 0.018(2) 0.024(2) -0.0080(18) -0.0041(18) 0.0003(18)
N3 0.020(2) 0.016(2) 0.022(2) 0.0030(18) -0.0037(18) -0.0084(17)
N4 0.017(2) 0.014(2) 0.028(2) 0.0048(18) -0.0048(18) 0.0014(18)
S1 0.0177(7) 0.0185(6) 0.0220(6) -0.0018(5) -0.0009(5) 0.0012(5)
S2 0.0176(7) 0.0189(6) 0.0198(6) 0.0003(5) 0.0008(5) 0.0001(5)

loop_
_atom_type_symbol
_atom_type_description
_atom_type_scat_dispersion_real
_atom_type_scat_dispersion_imag
_atom_type_scat_source
C C 0.0033 0.0016 'International Tables Vol C Tables 4.2.6.8 and 6.1.1.4'
H H 0.0000 0.0000 'International Tables Vol C Tables 4.2.6.8 and 6.1.1.4'
F F 0.0171 0.0103 'International Tables Vol C Tables 4.2.6.8 and 6.1.1.4'
N N 0.0061 0.0033 'International Tables Vol C Tables 4.2.6.8 and 6.1.1.4'
S S 0.1246 0.1234 'International Tables Vol C Tables 4.2.6.8 and 6.1.1.4'

loop_
_geom_angle_atom_site_label_1
_geom_angle_atom_site_label_2
_geom_angle_atom_site_label_3
_geom_angle
F1 C1 C6 118.1(5)
F1 C1 C2 118.6(4)
C6 C1 C2 123.3(5)
C1 C2 C3 117.9(4)
C1 C2 H2A 121.1
C3 C2 H2A 121.1
C2 C3 C4 120.5(5)
C2 C3 H3A 119.8
C4 C3 H3A 119.8
C5 C4 C3 119.9(5)
C5 C4 N1 124.5(5)
C3 C4 N1 115.5(4)
C4 C5 C6 119.5(5)
C4 C5 H5 120.3
C6 C5 H5 120.3
C1 C6 C5 118.8(5)
C1 C6 H6 120.6
C5 C6 H6 120.6
N2 C7 N1 112.6(4)
N2 C7 S1 122.1(4)
N1 C7 S1 125.3(4)
N2 C8 C9 111.8(4)
N2 C8 H8A 109.3
C9 C8 H8A 109.3
N2 C8 H8B 109.3
C9 C8 H8B 109.3
H8A C8 H8B 107.9
C10 C9 C8 112.4(4)
C10 C9 H9A 109.1
C8 C9 H9A 109.1
C10 C9 H9B 109.1
C8 C9 H9B 109.1
H9A C9 H9B 107.8
C9 C10 C11 113.2(4)
C9 C10 H10A 108.9
C11 C10 H10A 108.9
C9 C10 H10B 108.9
C11 C10 H10B 108.9
H10A C10 H10B 107.7
C12 C11 C10 112.7(5)
C12 C11 H11A 109.0
C10 C11 H11A 109.0
C12 C11 H11B 109.0
C10 C11 H11B 109.0
H11A C11 H11B 107.8
C11 C12 C13 112.3(5)
C11 C12 H12A 109.2
C13 C12 H12A 109.2
C11 C12 H12B 109.2
C13 C12 H12B 109.2
H12A C12 H12B 107.9
C12 C13 H13A 109.5
C12 C13 H13B 109.5
H13A C13 H13B 109.5
C12 C13 H13C 109.5
H13A C13 H13C 109.5
H13B C13 H13C 109.5
C15 C14 C19 123.4(5)
C15 C14 F2 119.2(5)
C19 C14 F2 117.4(5)
C14 C15 C16 117.3(5)
C14 C15 H15 121.3
C16 C15 H15 121.3
C15 C16 C17 121.9(5)
C15 C16 H16 119.1
C17 C16 H16 119.1
C16 C17 C18 118.9(4)
C16 C17 N3 118.6(4)
C18 C17 N3 122.4(4)
C17 C18 C19 119.8(5)
C17 C18 H18 120.1
C19 C18 H18 120.1
C14 C19 C18 118.7(5)
C14 C19 H19 120.7
C18 C19 H19 120.7
N4 C20 N3 113.8(4)
N4 C20 S2 123.7(3)
N3 C20 S2 122.5(3)
N4 C21 C22 111.4(4)
N4 C21 H21A 109.4
C22 C21 H21A 109.4
N4 C21 H21B 109.4
C22 C21 H21B 109.4
H21A C21 H21B 108.0
C21 C22 C23 114.7(4)
C21 C22 H22A 108.6
C23 C22 H22A 108.6
C21 C22 H22B 108.6
C23 C22 H22B 108.6
H22A C22 H22B 107.6
C24 C23 C22 111.4(4)
C24 C23 H23A 109.4
C22 C23 H23A 109.4
C24 C23 H23B 109.4
C22 C23 H23B 109.4
H23A C23 H23B 108.0
C23 C24 C25 114.2(4)
C23 C24 H24A 108.7
C25 C24 H24A 108.7
C23 C24 H24B 108.7
C25 C24 H24B 108.7
H24A C24 H24B 107.6
C26 C25 C24 112.9(4)
C26 C25 H25A 109.0
C24 C25 H25A 109.0
C26 C25 H25B 109.0
C24 C25 H25B 109.0
H25A C25 H25B 107.8
C25 C26 H26A 109.5
C25 C26 H26B 109.5
H26A C26 H26B 109.5
C25 C26 H26C 109.5
H26A C26 H26C 109.5
H26B C26 H26C 109.5
C7 N1 C4 130.5(4)
C7 N1 H2 114.8
C4 N1 H2 114.7
C7 N2 C8 125.6(4)
C7 N2 H3 116.7
C8 N2 H3 117.6
C20 N3 C17 129.1(4)
C20 N3 H3B 115.4
C17 N3 H3B 115.4
C20 N4 C21 125.5(4)
C20 N4 H4 117.3
C21 N4 H4 117.2

loop_
_geom_bond_atom_site_label_1
_geom_bond_atom_site_label_2
_geom_bond_distance
C1 F1 1.371(5)
C1 C6 1.376(7)
C1 C2 1.381(7)
C2 C3 1.387(6)
C2 H2A 0.9500
C3 C4 1.407(7)
C3 H3A 0.9500
C4 C5 1.396(6)
C4 N1 1.423(6)
C5 C6 1.398(6)
C5 H5 0.9500
C6 H6 0.9500
C7 N2 1.348(6)
C7 N1 1.361(6)
C7 S1 1.695(5)
C8 N2 1.466(6)
C8 C9 1.523(6)
C8 H8A 0.9900
C8 H8B 0.9900
C9 C10 1.510(6)
C9 H9A 0.9900
C9 H9B 0.9900
C10 C11 1.550(7)
C10 H10A 0.9900
C10 H10B 0.9900
C11 C12 1.496(7)
C11 H11A 0.9900
C11 H11B 0.9900
C12 C13 1.555(7)
C12 H12A 0.9900
C12 H12B 0.9900
C13 H13A 0.9800
C13 H13B 0.9800
C13 H13C 0.9800
C14 C15 1.365(7)
C14 C19 1.371(7)
C14 F2 1.377(5)
C15 C16 1.383(7)
C15 H15 0.9500
C16 C17 1.389(6)
C16 H16 0.9500
C17 C18 1.392(6)
C17 N3 1.420(5)
C18 C19 1.396(6)
C18 H18 0.9500
C19 H19 0.9500
C20 N4 1.327(6)
C20 N3 1.373(6)
C20 S2 1.692(4)
C21 N4 1.469(5)
C21 C22 1.517(6)
C21 H21A 0.9900
C21 H21B 0.9900
C22 C23 1.539(6)
C22 H22A 0.9900
C22 H22B 0.9900
C23 C24 1.513(6)
C23 H23A 0.9900
C23 H23B 0.9900
C24 C25 1.546(6)
C24 H24A 0.9900
C24 H24B 0.9900
C25 C26 1.520(6)
C25 H25A 0.9900
C25 H25B 0.9900
C26 H26A 0.9800
C26 H26B 0.9800
C26 H26C 0.9800
N1 H2 0.8595
N2 H3 0.8596
N3 H3B 0.8800
N4 H4 0.8800

loop_
_geom_hbond_atom_site_label_D
_geom_hbond_atom_site_label_H
_geom_hbond_atom_site_label_A
_geom_hbond_distance_DH
_geom_hbond_distance_HA
_geom_hbond_distance_DA
_geom_hbond_angle_DHA
_geom_hbond_site_symmetry_A
N1 H2 S2 0.86 2.49 3.321(4) 161.5 .
N1 H2 S2 0.86 2.49 3.321(4) 161.5 .
N3 H3B S1 0.88 2.56 3.383(4) 155.4 1_565
N4 H4 S1 0.88 2.56 3.373(4) 154.3 1_565

loop_
_geom_torsion_atom_site_label_1
_geom_torsion_atom_site_label_2
_geom_torsion_atom_site_label_3
_geom_torsion_atom_site_label_4
_geom_torsion
F1 C1 C2 C3 -178.3(4)
C6 C1 C2 C3 3.8(8)
C1 C2 C3 C4 -2.0(7)
C2 C3 C4 C5 -1.6(7)
C2 C3 C4 N1 -177.9(4)
C3 C4 C5 C6 3.6(7)
N1 C4 C5 C6 179.5(4)
F1 C1 C6 C5 -179.8(4)
C2 C1 C6 C5 -1.9(8)
C4 C5 C6 C1 -1.9(7)
N2 C8 C9 C10 -177.3(4)
C8 C9 C10 C11 -177.3(4)
C9 C10 C11 C12 -166.4(4)
C10 C11 C12 C13 -178.8(4)
C19 C14 C15 C16 -0.4(7)
F2 C14 C15 C16 -180.0(4)
C14 C15 C16 C17 1.1(7)
C15 C16 C17 C18 -2.0(7)
C15 C16 C17 N3 -178.4(4)
C16 C17 C18 C19 2.0(7)
N3 C17 C18 C19 178.3(4)
C15 C14 C19 C18 0.4(7)
F2 C14 C19 C18 -180.0(4)
C17 C18 C19 C14 -1.3(7)
N4 C21 C22 C23 174.1(4)
C21 C22 C23 C24 173.9(4)
C22 C23 C24 C25 -179.2(4)
C23 C24 C25 C26 178.3(4)
N2 C7 N1 C4 172.2(4)
S1 C7 N1 C4 -9.4(7)
C5 C4 N1 C7 35.8(7)
C3 C4 N1 C7 -148.1(5)
N1 C7 N2 C8 -171.0(4)
S1 C7 N2 C8 10.6(6)
C9 C8 N2 C7 92.3(5)
N4 C20 N3 C17 170.6(4)
S2 C20 N3 C17 -9.8(7)
C16 C17 N3 C20 -132.9(5)
C18 C17 N3 C20 50.7(7)
N3 C20 N4 C21 -169.3(4)
S2 C20 N4 C21 11.0(7)
C22 C21 N4 C20 90.1(5)
